data_7711353
loop_
_publ_author_name
'Yadav, Anand'
'Kumari, Sarita'
'Yadav, Preety'
'Hazra, Arpan'
'Chakraborty, Anindita'
'Kanoo, Prakash'

_publ_section_title
;
 Open metal site (OMS)-inspired investigation of adsorption and catalytic
 functions in a porous metal--organic framework (MOF)
;
_journal_name_full 'Dalton Transactions'
_journal_paper_doi 10.1039/D2DT02098J
_journal_year 2022
_chemical_formula_sum 'C36 H32 Mn3 N7 O22'
_chemical_formula_weight 1079.50
_chemical_properties_physical Air-sensitive
_space_group_crystal_system orthorhombic
_space_group_IT_number 61
_space_group_name_Hall '-P 2ac 2ab'
_space_group_name_H-M_alt 'P b c a'
_atom_sites_solution_hydrogens NOREF
_audit_creation_method SHELXL-2018/3
_audit_update_record
;
2022-06-18 deposited with the CCDC.	2022-09-26 downloaded from the CCDC.
;
_cell_angle_alpha 90
_cell_angle_beta 90
_cell_angle_gamma 90
_cell_formula_units_Z 4
_cell_length_a 9.8775(7)
_cell_length_b 18.0953(11)
_cell_length_c 27.2297(19)
_cell_measurement_reflns_used 2418
_cell_measurement_temperature 293(2)
_cell_measurement_theta_max 19.4
_cell_measurement_theta_min 2.4
_cell_volume 4866.9(6)
_computing_cell_refinement 'Bruker SAINT'
_computing_data_collection 'Bruker APEX3'
_computing_data_reduction 'Bruker SAINT  A'
_computing_molecular_graphics 'Bruker SHELXTL'
_computing_publication_material 'Bruker SHELXTL'
_computing_structure_refinement 'SHELXL-2018/3 (Sheldrick, 2018)'
_computing_structure_solution 'SHELXT 2018/2 (Sheldrick, 2018)'
_diffrn_ambient_temperature 293(2)
_diffrn_measured_fraction_theta_full 1.000
_diffrn_measured_fraction_theta_max 1.000
_diffrn_measurement_device_type 'Bruker APEX-II CCD'
_diffrn_measurement_method '\f and \w scans'
_diffrn_radiation_type MoK\a
_diffrn_radiation_wavelength 0.71073
_diffrn_reflns_av_R_equivalents 0.0516
_diffrn_reflns_av_unetI/netI 0.0293
_diffrn_reflns_Laue_measured_fraction_full 1.000
_diffrn_reflns_Laue_measured_fraction_max 1.000
_diffrn_reflns_limit_h_max 9
_diffrn_reflns_limit_h_min -8
_diffrn_reflns_limit_k_max 16
_diffrn_reflns_limit_k_min -16
_diffrn_reflns_limit_l_max 25
_diffrn_reflns_limit_l_min -25
_diffrn_reflns_number 20174
_diffrn_reflns_point_group_measured_fraction_full 1.000
_diffrn_reflns_point_group_measured_fraction_max 1.000
_diffrn_reflns_theta_full 19.429
_diffrn_reflns_theta_max 19.429
_diffrn_reflns_theta_min 2.251
_diffrn_source 'fine-focus sealed tube'
_exptl_absorpt_coefficient_mu 0.850
_exptl_absorpt_correction_T_max 0.989
_exptl_absorpt_correction_T_min 0.968
_exptl_absorpt_correction_type empirical
_exptl_absorpt_process_details SADABS
_exptl_crystal_colour 'translucent colourless'
_exptl_crystal_density_diffrn 1.473
_exptl_crystal_description needle
_exptl_crystal_F_000 2192
_exptl_crystal_recrystallization_method Solvothermal
_exptl_crystal_size_max 0.010
_exptl_crystal_size_mid 0.008
_exptl_crystal_size_min 0.006
_refine_diff_density_max 0.441
_refine_diff_density_min -0.719
_refine_diff_density_rms 0.074
_refine_ls_extinction_method none
_refine_ls_goodness_of_fit_ref 1.162
_refine_ls_hydrogen_treatment constr
_refine_ls_matrix_type full
_refine_ls_number_parameters 367
_refine_ls_number_reflns 2088
_refine_ls_number_restraints 86
_refine_ls_restrained_S_all 1.153
_refine_ls_R_factor_all 0.0997
_refine_ls_R_factor_gt 0.0914
_refine_ls_shift/su_max 0.000
_refine_ls_shift/su_mean 0.000
_refine_ls_structure_factor_coef Fsqd
_refine_ls_weighting_details 'w=1/[\s^2^(Fo^2^)+(0.0459P)^2^+54.7220P] where P=(Fo^2^+2Fc^2^)/3'
_refine_ls_weighting_scheme calc
_refine_ls_wR_factor_gt 0.1996
_refine_ls_wR_factor_ref 0.2040
_reflns_Friedel_coverage 0.000
_reflns_number_gt 1880
_reflns_number_total 2088
_reflns_threshold_expression 'I > 2\s(I)'
_cod_data_source_file d2dt02098j2.cif
_cod_data_source_block Compound3
_cod_depositor_comments
;
The following automatic conversions were performed:

data item '_exptl_absorpt_correction_type' value 'EMPIRICAL' was
changed to 'empirical' in accordance with the
/home/data/users/saulius/crontab/automatic-downloads/rss-feeds/RSC/lib/dictionaries/cif_core.dic
dictionary named 'cif_core.dic' version 2.4.2 last updated on
2011-04-26.

Automatic conversion script
Id: cif_fix_values 7556 2019-12-06 15:28:31Z antanas 
;
_cod_database_code 7711353
_shelx_shelxl_version_number 2018/3
_shelx_space_group_comment
;
The symmetry employed for this shelxl refinement is uniquely defined
by the following loop, which should always be used as a source of
symmetry information in preference to the above space-group names.
They are only intended as comments.
;
_shelx_estimated_absorpt_t_min 0.992
_shelx_estimated_absorpt_t_max 0.995

loop_
_space_group_symop_operation_xyz
'x, y, z'
'-x+1/2, -y, z+1/2'
'x+1/2, -y+1/2, -z'
'-x, y+1/2, -z+1/2'
'-x, -y, -z'
'x-1/2, y, -z-1/2'
'-x-1/2, y-1/2, z'
'x, -y-1/2, z-1/2'

loop_
_atom_site_label
_atom_site_type_symbol
_atom_site_fract_x
_atom_site_fract_y
_atom_site_fract_z
_atom_site_U_iso_or_equiv
_atom_site_adp_type
_atom_site_occupancy
_atom_site_site_symmetry_order
_atom_site_calc_flag
_atom_site_refinement_flags_posn
_atom_site_refinement_flags_adp
_atom_site_refinement_flags_occupancy
_atom_site_disorder_assembly
_atom_site_disorder_group
Mn1 Mn 0.4232(2) -0.00141(10) 0.63127(7) 0.0601(7) Uani 1 1 d . . . . .
Mn2 Mn 0.500000 0.000000 0.500000 0.0469(8) Uani 1 2 d S . P . .
O1 O 0.5785(9) 0.0781(4) 0.6243(3) 0.070(3) Uani 1 1 d . . . . .
O2 O 0.6353(8) 0.0568(4) 0.5472(3) 0.063(2) Uani 1 1 d . . . . .
O3 O 0.9521(9) 0.3965(4) 0.5348(3) 0.068(3) Uani 1 1 d . . . . .
O4 O 0.9708(10) 0.4005(5) 0.6169(3) 0.077(3) Uani 1 1 d . . . . .
O7 O 0.3398(8) 0.0203(4) 0.5541(3) 0.052(2) Uani 1 1 d . . . . .
O8 O 0.2197(9) -0.0487(6) 0.6043(4) 0.083(3) Uani 1 1 d . . . . .
C1 C 0.6398(12) 0.0947(7) 0.5850(5) 0.050(3) Uani 1 1 d . U . . .
C2 C 0.7180(11) 0.1641(6) 0.5852(5) 0.046(3) Uani 1 1 d . . . . .
C3 C 0.7675(15) 0.1923(7) 0.5404(5) 0.075(4) Uani 1 1 d . . . . .
H3 H 0.752758 0.165883 0.511567 0.090 Uiso 1 1 calc R U . . .
C4 C 0.8356(14) 0.2566(7) 0.5385(5) 0.073(4) Uani 1 1 d . . . . .
C5 C 0.8558(12) 0.3010(6) 0.5803(5) 0.053(3) Uani 1 1 d . . . . .
C6 C 0.8105(13) 0.2757(7) 0.6238(6) 0.063(4) Uani 1 1 d . . . . .
C7 C 0.7415(15) 0.2102(8) 0.6274(5) 0.070(4) Uani 1 1 d . . . . .
C8 C 0.9314(12) 0.3738(6) 0.5780(6) 0.051(3) Uani 1 1 d . . . . .
C9 C 0.2364(15) -0.0139(7) 0.5661(5) 0.056(3) Uani 1 1 d . . . . .
C10 C 0.1139(15) -0.0107(9) 0.5324(4) 0.068(4) Uani 1 1 d D . . . .
C11 C -0.0012(17) -0.0559(8) 0.5366(6) 0.070(4) Uani 1 1 d . . . . .
C12 C -0.1096(15) -0.0477(7) 0.5050(5) 0.080(5) Uani 1 1 d . . . . .
H12 H -0.182138 -0.080267 0.507474 0.096 Uiso 1 1 calc R U . . .
N1 N 0.685(4) 0.1910(18) 0.6744(14) 0.120(13) Uani 0.553(11) 1 d . . P . .
O5 O 0.584(3) 0.2151(13) 0.6876(11) 0.137(11) Uani 0.553(11) 1 d . . P . .
O6 O 0.752(3) 0.1614(16) 0.7010(9) 0.130(10) Uani 0.553(11) 1 d . . P . .
N1A N 0.818(5) 0.303(3) 0.671(2) 0.105(15) Uani 0.305(11) 1 d . U P . .
O5A O 0.761(4) 0.358(2) 0.6826(15) 0.125(15) Uani 0.305(11) 1 d . . P . .
O6A O 0.886(5) 0.275(4) 0.7004(14) 0.18(3) Uani 0.305(11) 1 d . . P . .
N1B N 0.894(11) 0.270(5) 0.489(4) 0.10(3) Uani 0.142(12) 1 d . U P . .
O5B O 0.843(14) 0.323(8) 0.465(5) 0.22(6) Uani 0.142(12) 1 d . U P . .
O6B O 1.001(11) 0.242(5) 0.480(3) 0.14(4) Uani 0.142(12) 1 d . U P . .
N2 N -0.004(4) -0.113(2) 0.5651(11) 0.110(10) Uani 0.5 1 d . . P . .
O9 O -0.081(2) -0.1206(14) 0.5980(10) 0.114(8) Uani 0.5 1 d . . P . .
O10 O 0.065(3) -0.1671(17) 0.5605(10) 0.125(9) Uani 0.5 1 d . . P . .
N3 N 0.427670 -0.006400 0.785860 0.176(5) Uani 1 1 d . U . . .
O11 O 0.4320(14) -0.0338(7) 0.7069(5) 0.139(4) Uani 1 1 d . U . . .
C13 C 0.400660 0.002950 0.741580 0.168(5) Uani 1 1 d . U . . .
H13 H 0.348732 0.044470 0.734485 0.201 Uiso 1 1 calc R U . . .
C14 C 0.507(2) -0.0750(12) 0.7951(8) 0.187(8) Uani 1 1 d . U . . .
H14A H 0.524568 -0.079460 0.829631 0.280 Uiso 0.5 1 calc R U P . .
H14B H 0.455522 -0.117018 0.784196 0.280 Uiso 0.5 1 calc R U P . .
H14C H 0.590660 -0.072725 0.777479 0.280 Uiso 0.5 1 calc R U P . .
H14D H 0.522599 -0.100008 0.764573 0.280 Uiso 0.5 1 calc R U P . .
H14E H 0.591645 -0.062450 0.810008 0.280 Uiso 0.5 1 calc R U P . .
H14F H 0.456507 -0.106743 0.816724 0.280 Uiso 0.5 1 calc R U P . .
C15 C 0.409(2) 0.0193(12) 0.8339(7) 0.179(7) Uani 1 1 d . U . . .
H15A H 0.457866 -0.011730 0.856331 0.269 Uiso 0.5 1 calc R U P . .
H15B H 0.441875 0.069085 0.836415 0.269 Uiso 0.5 1 calc R U P . .
H15C H 0.314329 0.018194 0.841906 0.269 Uiso 0.5 1 calc R U P . .
H15D H 0.351514 0.062096 0.833437 0.269 Uiso 0.5 1 calc R U P . .
H15E H 0.367505 -0.018719 0.853353 0.269 Uiso 0.5 1 calc R U P . .
H15F H 0.495051 0.032172 0.847862 0.269 Uiso 0.5 1 calc R U P . .
N4 N 0.244080 0.204249 0.650121 0.223(8) Uani 1 1 d . U . . .
O12 O 0.2899(12) 0.0906(7) 0.6562(5) 0.137(4) Uani 1 1 d . . . . .
C16 C 0.316360 0.153581 0.659480 0.225(9) Uani 1 1 d . U . . .
H16 H 0.402851 0.165112 0.670590 0.270 Uiso 1 1 calc R U . . .
C17 C 0.196(3) 0.2202(15) 0.6032(10) 0.235(13) Uani 1 1 d . . . . .
H17A H 0.139328 0.263431 0.604539 0.353 Uiso 0.5 1 calc R U P . .
H17B H 0.270416 0.229004 0.581518 0.353 Uiso 0.5 1 calc R U P . .
H17C H 0.143467 0.179143 0.591317 0.353 Uiso 0.5 1 calc R U P . .
H17D H 0.229479 0.184287 0.580376 0.353 Uiso 0.5 1 calc R U P . .
H17E H 0.098392 0.218714 0.603398 0.353 Uiso 0.5 1 calc R U P . .
H17F H 0.225340 0.268576 0.593599 0.353 Uiso 0.5 1 calc R U P . .
C18 C 0.227(3) 0.2760(15) 0.6718(9) 0.225(13) Uani 1 1 d . . . . .
H18A H 0.157863 0.302586 0.654245 0.338 Uiso 0.5 1 calc R U P . .
H18B H 0.199749 0.270496 0.705518 0.338 Uiso 0.5 1 calc R U P . .
H18C H 0.310342 0.302740 0.670219 0.338 Uiso 0.5 1 calc R U P . .
H18D H 0.287440 0.281296 0.699077 0.338 Uiso 0.5 1 calc R U P . .
H18E H 0.245554 0.313385 0.647804 0.338 Uiso 0.5 1 calc R U P . .
H18F H 0.134960 0.281141 0.683102 0.338 Uiso 0.5 1 calc R U P . .

loop_
_atom_site_aniso_label
_atom_site_aniso_U_11
_atom_site_aniso_U_22
_atom_site_aniso_U_33
_atom_site_aniso_U_23
_atom_site_aniso_U_13
_atom_site_aniso_U_12
Mn1 0.0682(14) 0.0465(12) 0.0656(13) -0.0048(10) 0.0057(10) 0.0015(11)
Mn2 0.0476(16) 0.0334(14) 0.0598(16) -0.0024(12) -0.0012(13) -0.0030(13)
O1 0.102(7) 0.032(4) 0.076(6) -0.013(4) -0.017(5) -0.016(5)
O2 0.051(5) 0.063(5) 0.075(6) -0.017(5) -0.008(5) -0.015(4)
O3 0.096(7) 0.033(5) 0.076(6) 0.007(5) -0.016(5) -0.013(5)
O4 0.105(8) 0.053(6) 0.072(6) -0.019(5) -0.020(6) -0.009(5)
O7 0.042(5) 0.035(4) 0.081(6) -0.004(4) 0.024(5) -0.015(4)
O8 0.059(6) 0.110(8) 0.080(7) 0.015(6) -0.001(5) -0.035(6)
C1 0.050(3) 0.050(3) 0.051(3) 0.0002(11) -0.0004(11) 0.0004(11)
C2 0.042(8) 0.035(7) 0.061(8) -0.002(7) -0.007(7) -0.002(6)
C3 0.118(12) 0.045(9) 0.061(9) -0.011(7) -0.014(9) -0.022(9)
C4 0.093(11) 0.050(9) 0.075(11) -0.005(8) -0.001(9) -0.017(8)
C5 0.053(8) 0.046(8) 0.060(9) -0.003(8) -0.004(8) 0.002(7)
C6 0.063(9) 0.052(9) 0.075(12) -0.016(8) -0.002(8) -0.033(8)
C7 0.078(10) 0.072(11) 0.060(10) -0.003(9) -0.011(9) -0.006(9)
C8 0.046(8) 0.029(8) 0.080(11) 0.026(8) 0.012(8) 0.003(6)
C9 0.053(10) 0.050(8) 0.066(9) -0.016(7) 0.013(9) 0.002(8)
C10 0.064(11) 0.093(11) 0.047(9) 0.003(9) 0.025(8) 0.016(10)
C11 0.068(11) 0.064(10) 0.079(11) 0.007(8) 0.012(11) -0.021(10)
C12 0.053(10) 0.112(14) 0.075(10) -0.034(11) 0.031(9) -0.027(9)
N1 0.18(4) 0.08(2) 0.10(3) 0.00(2) 0.00(3) 0.00(2)
O5 0.21(3) 0.055(15) 0.15(2) -0.017(14) 0.00(2) -0.008(17)
O6 0.13(2) 0.17(3) 0.090(17) 0.018(16) 0.000(16) -0.012(18)
N1A 0.105(15) 0.105(15) 0.105(15) 0.0000(11) 0.0000(11) -0.0001(11)
O5A 0.14(4) 0.09(3) 0.15(3) -0.02(2) 0.02(3) -0.02(3)
O6A 0.19(5) 0.29(7) 0.06(2) -0.04(3) -0.01(3) -0.11(5)
N1B 0.10(3) 0.10(3) 0.10(3) -0.001(11) -0.001(11) 0.000(11)
O5B 0.22(6) 0.22(6) 0.21(6) 0.00(2) 0.00(2) 0.01(2)
O6B 0.14(4) 0.14(4) 0.15(4) -0.01(2) -0.01(2) 0.01(2)
N2 0.13(3) 0.13(3) 0.08(2) 0.00(2) 0.01(2) -0.02(3)
O9 0.090(18) 0.14(2) 0.113(19) 0.026(17) -0.006(15) -0.014(15)
O10 0.14(3) 0.12(2) 0.12(2) 0.026(18) -0.001(17) 0.005(19)
N3 0.176(5) 0.176(5) 0.175(5) 0.0003(11) -0.0002(11) 0.0003(11)
O11 0.150(7) 0.128(7) 0.139(7) -0.008(6) 0.005(6) 0.015(6)
C13 0.168(5) 0.167(5) 0.167(5) -0.0002(11) 0.0000(11) 0.0004(11)
C14 0.187(14) 0.191(14) 0.181(14) -0.015(13) 0.013(13) -0.012(13)
C15 0.204(14) 0.184(14) 0.150(13) -0.015(12) 0.002(13) 0.025(13)
N4 0.223(8) 0.223(8) 0.223(8) -0.0001(11) 0.0000(11) 0.0001(11)
O12 0.126(11) 0.130(10) 0.156(11) -0.016(9) 0.007(9) 0.014(8)
C16 0.225(9) 0.225(9) 0.225(9) 0.0001(11) -0.0001(11) 0.0000(11)
C17 0.28(4) 0.20(3) 0.23(3) 0.05(2) 0.01(3) 0.01(3)
C18 0.22(3) 0.26(3) 0.19(2) -0.02(2) -0.01(2) 0.02(3)

loop_
_atom_type_symbol
_atom_type_description
_atom_type_scat_dispersion_real
_atom_type_scat_dispersion_imag
_atom_type_scat_source
C C 0.0033 0.0016 'International Tables Vol C Tables 4.2.6.8 and 6.1.1.4'
H H 0.0000 0.0000 'International Tables Vol C Tables 4.2.6.8 and 6.1.1.4'
Mn Mn 0.3368 0.7283 'International Tables Vol C Tables 4.2.6.8 and 6.1.1.4'
N N 0.0061 0.0033 'International Tables Vol C Tables 4.2.6.8 and 6.1.1.4'
O O 0.0106 0.0060 'International Tables Vol C Tables 4.2.6.8 and 6.1.1.4'

loop_
_geom_angle_atom_site_label_1
_geom_angle_atom_site_label_2
_geom_angle_atom_site_label_3
_geom_angle
_geom_angle_site_symmetry_1
_geom_angle_site_symmetry_3
_geom_angle_publ_flag
O4 Mn1 O1 101.4(4) 7_755 . ?
O4 Mn1 O11 85.8(4) 7_755 . ?
O1 Mn1 O11 104.1(4) . . ?
O4 Mn1 O12 169.7(4) 7_755 . ?
O1 Mn1 O12 87.0(4) . . ?
O11 Mn1 O12 86.3(5) . . ?
O4 Mn1 O7 98.8(3) 7_755 . ?
O1 Mn1 O7 93.6(3) . . ?
O11 Mn1 O7 160.6(4) . . ?
O12 Mn1 O7 86.5(4) . . ?
O4 Mn1 O8 93.5(4) 7_755 . ?
O1 Mn1 O8 149.1(4) . . ?
O11 Mn1 O8 103.9(5) . . ?
O12 Mn1 O8 81.9(4) . . ?
O7 Mn1 O8 57.2(3) . . ?
O4 Mn1 C9 98.9(4) 7_755 . ?
O1 Mn1 C9 121.3(4) . . ?
O11 Mn1 C9 131.9(5) . . ?
O12 Mn1 C9 81.5(4) . . ?
O7 Mn1 C9 28.8(3) . . ?
O8 Mn1 C9 28.5(3) . . ?
O2 Mn2 O2 180.0 5_656 . ?
O2 Mn2 O3 89.1(3) 5_656 7_755 ?
O2 Mn2 O3 90.9(3) . 7_755 ?
O2 Mn2 O3 90.9(3) 5_656 3_456 ?
O2 Mn2 O3 89.1(3) . 3_456 ?
O3 Mn2 O3 180.0(4) 7_755 3_456 ?
O2 Mn2 O7 88.1(3) 5_656 5_656 ?
O2 Mn2 O7 91.9(3) . 5_656 ?
O3 Mn2 O7 89.5(3) 7_755 5_656 ?
O3 Mn2 O7 90.5(3) 3_456 5_656 ?
O2 Mn2 O7 91.9(3) 5_656 . ?
O2 Mn2 O7 88.1(3) . . ?
O3 Mn2 O7 90.5(3) 7_755 . ?
O3 Mn2 O7 89.5(3) 3_456 . ?
O7 Mn2 O7 180.0 5_656 . ?
C1 O1 Mn1 125.8(8) . . ?
C1 O2 Mn2 142.7(8) . . ?
C8 O3 Mn2 136.8(8) . 3_556 ?
C8 O4 Mn1 130.7(8) . 7_765 ?
C9 O7 Mn2 133.6(7) . . ?
C9 O7 Mn1 88.1(8) . . ?
Mn2 O7 Mn1 109.2(3) . . ?
C9 O8 Mn1 87.8(8) . . ?
O2 C1 O1 123.7(11) . . ?
O2 C1 C2 119.6(11) . . ?
O1 C1 C2 116.7(12) . . ?
C3 C2 C7 115.2(11) . . ?
C3 C2 C1 119.1(11) . . ?
C7 C2 C1 125.5(12) . . ?
C4 C3 C2 121.3(12) . . ?
C4 C3 H3 119.3 . . ?
C2 C3 H3 119.3 . . ?
C3 C4 C5 122.3(13) . . ?
C3 C4 N1B 112(4) . . ?
C5 C4 N1B 126(4) . . ?
C6 C5 C4 118.0(11) . . ?
C6 C5 C8 119.8(12) . . ?
C4 C5 C8 122.1(13) . . ?
C5 C6 C7 121.5(13) . . ?
C5 C6 N1A 133(2) . . ?
C7 C6 N1A 105(2) . . ?
C6 C7 N1 117.8(17) . . ?
C6 C7 C2 121.6(14) . . ?
N1 C7 C2 120.5(19) . . ?
O4 C8 O3 128.7(11) . . ?
O4 C8 C5 117.5(12) . . ?
O3 C8 C5 113.7(13) . . ?
O8 C9 O7 126.3(13) . . ?
O8 C9 C10 115.1(13) . . ?
O7 C9 C10 118.5(13) . . ?
O8 C9 Mn1 63.7(7) . . ?
O7 C9 Mn1 63.1(7) . . ?
C10 C9 Mn1 170.2(8) . . ?
C11 C10 C12 116.9(13) . 5_556 ?
C11 C10 C9 125.0(15) . . ?
C12 C10 C9 118.0(15) 5_556 . ?
N2 C11 C12 116(2) . . ?
N2 C11 C10 122(2) . . ?
C12 C11 C10 121.0(14) . . ?
C11 C12 C10 122.1(13) . 5_556 ?
C11 C12 H12 118.9 . . ?
C10 C12 H12 118.9 5_556 . ?
O6 N1 O5 120(5) . . ?
O6 N1 C7 118(4) . . ?
O5 N1 C7 122(4) . . ?
O6A N1A O5A 117(7) . . ?
O6A N1A C6 122(6) . . ?
O5A N1A C6 121(5) . . ?
O6B N1B O5B 124(10) . . ?
O6B N1B C4 118(10) . . ?
O5B N1B C4 116(10) . . ?
O9 N2 O10 110(4) . . ?
O9 N2 C11 124(4) . . ?
O10 N2 C11 125(3) . . ?
C13 N3 C15 146.1(9) . . ?
C13 N3 C14 112.9(9) . . ?
C15 N3 C14 100.8(12) . . ?
C13 O11 Mn1 126.6(8) . . ?
O11 C13 N3 129.2(6) . . ?
O11 C13 H13 115.4 . . ?
N3 C13 H13 115.4 . . ?
N3 C14 H14A 109.5 . . ?
N3 C14 H14B 109.5 . . ?
H14A C14 H14B 109.5 . . ?
N3 C14 H14C 109.5 . . ?
H14A C14 H14C 109.5 . . ?
H14B C14 H14C 109.5 . . ?
H14D C14 H14E 109.5 . . ?
H14D C14 H14F 109.5 . . ?
H14E C14 H14F 109.5 . . ?
N3 C15 H15A 109.5 . . ?
N3 C15 H15B 109.5 . . ?
H15A C15 H15B 109.5 . . ?
N3 C15 H15C 109.5 . . ?
H15A C15 H15C 109.5 . . ?
H15B C15 H15C 109.5 . . ?
H15D C15 H15E 109.5 . . ?
H15D C15 H15F 109.5 . . ?
H15E C15 H15F 109.5 . . ?
C16 N4 C17 124.2(12) . . ?
C16 N4 C18 132.9(11) . . ?
C17 N4 C18 98.5(14) . . ?
C16 O12 Mn1 128.2(8) . . ?
O12 C16 N4 126.8(6) . . ?
O12 C16 H16 116.6 . . ?
N4 C16 H16 116.6 . . ?
N4 C17 H17A 109.5 . . ?
N4 C17 H17B 109.5 . . ?
H17A C17 H17B 109.5 . . ?
N4 C17 H17C 109.5 . . ?
H17A C17 H17C 109.5 . . ?
H17B C17 H17C 109.5 . . ?
H17D C17 H17E 109.5 . . ?
H17D C17 H17F 109.5 . . ?
H17E C17 H17F 109.5 . . ?
N4 C18 H18A 109.5 . . ?
N4 C18 H18B 109.5 . . ?
H18A C18 H18B 109.5 . . ?
N4 C18 H18C 109.5 . . ?
H18A C18 H18C 109.5 . . ?
H18B C18 H18C 109.5 . . ?
H18D C18 H18E 109.5 . . ?
H18D C18 H18F 109.5 . . ?
H18E C18 H18F 109.5 . . ?

loop_
_geom_bond_atom_site_label_1
_geom_bond_atom_site_label_2
_geom_bond_distance
_geom_bond_site_symmetry_2
_geom_bond_publ_flag
Mn1 O4 2.097(9) 7_755 ?
Mn1 O1 2.112(8) . ?
Mn1 O11 2.144(13) . ?
Mn1 O12 2.229(12) . ?
Mn1 O7 2.291(8) . ?
Mn1 O8 2.304(9) . ?
Mn1 C9 2.569(14) . ?
Mn2 O2 2.119(7) 5_656 ?
Mn2 O2 2.119(7) . ?
Mn2 O3 2.151(8) 7_755 ?
Mn2 O3 2.151(8) 3_456 ?
Mn2 O7 2.192(8) 5_656 ?
Mn2 O7 2.192(8) . ?
O1 C1 1.267(13) . ?
O2 C1 1.238(13) . ?
O3 C8 1.262(14) . ?
O4 C8 1.228(14) . ?
O7 C9 1.238(15) . ?
O8 C9 1.227(14) . ?
C1 C2 1.474(16) . ?
C2 C3 1.409(16) . ?
C2 C7 1.441(16) . ?
C3 C4 1.346(17) . ?
C3 H3 0.9300 . ?
C4 C5 1.408(16) . ?
C4 N1B 1.48(10) . ?
C5 C6 1.346(16) . ?
C5 C8 1.515(16) . ?
C6 C7 1.371(17) . ?
C6 N1A 1.37(6) . ?
C7 N1 1.44(4) . ?
C9 C10 1.521(18) . ?
C10 C11 1.405(18) . ?
C10 C12 1.469(8) 5_556 ?
C11 N2 1.29(4) . ?
C11 C12 1.381(18) . ?
C12 H12 0.9300 . ?
N1 O6 1.12(4) . ?
N1 O5 1.15(4) . ?
N1A O6A 1.16(6) . ?
N1A O5A 1.20(6) . ?
N1B O6B 1.20(11) . ?
N1B O5B 1.28(14) . ?
N2 O9 1.18(3) . ?
N2 O10 1.20(4) . ?
N3 C13 1.24643(9) . ?
N3 C15 1.401(19) . ?
N3 C14 1.49(2) . ?
O11 C13 1.195(12) . ?
C13 H13 0.9300 . ?
C14 H14A 0.9600 . ?
C14 H14B 0.9600 . ?
C14 H14C 0.9600 . ?
C14 H14D 0.9600 . ?
C14 H14E 0.9600 . ?
C14 H14F 0.9600 . ?
C15 H15A 0.9600 . ?
C15 H15B 0.9600 . ?
C15 H15C 0.9600 . ?
C15 H15D 0.9600 . ?
C15 H15E 0.9600 . ?
C15 H15F 0.9600 . ?
N4 C16 1.18967(5) . ?
N4 C17 1.39(3) . ?
N4 C18 1.44(3) . ?
O12 C16 1.172(12) . ?
C16 H16 0.9300 . ?
C17 H17A 0.9600 . ?
C17 H17B 0.9600 . ?
C17 H17C 0.9600 . ?
C17 H17D 0.9600 . ?
C17 H17E 0.9600 . ?
C17 H17F 0.9600 . ?
C18 H18A 0.9600 . ?
C18 H18B 0.9600 . ?
C18 H18C 0.9600 . ?
C18 H18D 0.9600 . ?
C18 H18E 0.9600 . ?
C18 H18F 0.9600 . ?
